data_4081559
loop_
_publ_author_name
'Petrov, Alex R.'
'Jess, Kristof'
'Freytag, Matthias'
'Jones, Peter G.'
'Tamm, Matthias'

_publ_section_title
;
 Large-Scale Preparation of 1,1&#x2032;-Ferrocenedicarboxylic Acid, a Key
 Compound for the Synthesis of 1,1&#x2032;-Disubstituted Ferrocene
 Derivatives
;
_journal_issue 20
_journal_name_full Organometallics
_journal_page_first 5946
_journal_paper_doi 10.1021/om4004972
_journal_volume 32
_journal_year 2013
_chemical_formula_sum 'C15 H11 Fe N2 O2'
_chemical_formula_weight 307.11
_chemical_name_systematic
; 
 ? 
;
_space_group_IT_number 2
_symmetry_cell_setting triclinic
_symmetry_space_group_name_Hall '-P 1'
_symmetry_space_group_name_H-M 'P -1'
_atom_sites_solution_hydrogens geom
_atom_sites_solution_primary direct
_atom_sites_solution_secondary difmap
_audit_creation_method SHELXL-97
_cell_angle_alpha 112.101(8)
_cell_angle_beta 91.731(7)
_cell_angle_gamma 112.435(8)
_cell_formula_units_Z 2
_cell_length_a 7.8985(7)
_cell_length_b 9.1385(8)
_cell_length_c 10.3167(8)
_cell_measurement_reflns_used 14722
_cell_measurement_temperature 100(2)
_cell_measurement_theta_max 75.7850
_cell_measurement_theta_min 4.6960
_cell_volume 624.46(11)
_computing_cell_refinement
; 
CrysAlisPro, Agilent Technologies, 
Version 1.171.36.28 (release 01-02-2013 CrysAlis171 .NET) 
(compiled Feb  1 2013,16:14:44) 
;
_computing_data_collection
; 
CrysAlisPro, Agilent Technologies, 
Version 1.171.36.28 (release 01-02-2013 CrysAlis171 .NET) 
(compiled Feb  1 2013,16:14:44) 
;
_computing_data_reduction
; 
CrysAlisPro, Agilent Technologies, 
Version 1.171.36.28 (release 01-02-2013 CrysAlis171 .NET) 
(compiled Feb  1 2013,16:14:44) 
;
_computing_molecular_graphics 'Bruker XP'
_computing_publication_material SHELXL-97
_computing_structure_refinement 'SHELXL-97 (Sheldrick, 1997)'
_computing_structure_solution 'SHELXS-97 (Sheldrick, 1990)'
_diffrn_ambient_temperature 100(2)
_diffrn_detector_area_resol_mean 10.3543
_diffrn_measured_fraction_theta_full 0.999
_diffrn_measured_fraction_theta_max 0.997
_diffrn_measurement_device_type 'Oxford Diffraction Xcalibur, Atlas, Nova'
_diffrn_measurement_method '\w scans'
_diffrn_radiation_monochromator mirror
_diffrn_radiation_source 'Nova (Cu) X-ray Source'
_diffrn_radiation_type 'Cu K\a'
_diffrn_radiation_wavelength 1.54184
_diffrn_reflns_av_R_equivalents 0.0518
_diffrn_reflns_av_sigmaI/netI 0.0240
_diffrn_reflns_limit_h_max 9
_diffrn_reflns_limit_h_min -9
_diffrn_reflns_limit_k_max 11
_diffrn_reflns_limit_k_min -11
_diffrn_reflns_limit_l_max 12
_diffrn_reflns_limit_l_min -12
_diffrn_reflns_number 21017
_diffrn_reflns_theta_full 75.00
_diffrn_reflns_theta_max 75.75
_diffrn_reflns_theta_min 4.72
_exptl_absorpt_coefficient_mu 9.707
_exptl_absorpt_correction_T_max 1.00000
_exptl_absorpt_correction_T_min 0.20679
_exptl_absorpt_correction_type multi-scan
_exptl_absorpt_process_details
; 
CrysAlisPro, Agilent Technologies, 
Version 1.171.36.28 (release 01-02-2013 CrysAlis171 .NET) 
(compiled Feb  1 2013,16:14:44) 
;
_exptl_crystal_colour yellow
_exptl_crystal_density_diffrn 1.633
_exptl_crystal_density_method 'not measured'
_exptl_crystal_description irregular
_exptl_crystal_F_000 314
_exptl_crystal_size_max 0.2
_exptl_crystal_size_mid 0.1
_exptl_crystal_size_min 0.03
_refine_diff_density_max 0.316
_refine_diff_density_min -0.372
_refine_diff_density_rms 0.053
_refine_ls_extinction_method none
_refine_ls_goodness_of_fit_ref 1.105
_refine_ls_hydrogen_treatment constr
_refine_ls_matrix_type full
_refine_ls_number_parameters 181
_refine_ls_number_reflns 2583
_refine_ls_number_restraints 0
_refine_ls_restrained_S_all 1.105
_refine_ls_R_factor_all 0.0252
_refine_ls_R_factor_gt 0.0249
_refine_ls_shift/su_max 0.001
_refine_ls_shift/su_mean 0.000
_refine_ls_structure_factor_coef Fsqd
_refine_ls_weighting_details 'calc w=1/[\s^2^(Fo^2^)+(0.0419P)^2^+0.1246P] where P=(Fo^2^+2Fc^2^)/3'
_refine_ls_weighting_scheme calc
_refine_ls_wR_factor_gt 0.0664
_refine_ls_wR_factor_ref 0.0667
_reflns_number_gt 2553
_reflns_number_total 2583
_reflns_threshold_expression >2sigma(I)
_cod_data_source_file om4004972_si_001.cif
_cod_data_source_block pet49
_cod_original_cell_volume 624.46(9)
_cod_database_code 4081559

loop_
_symmetry_equiv_pos_as_xyz
'x, y, z'
'-x, -y, -z'

loop_
_atom_site_label
_atom_site_type_symbol
_atom_site_fract_x
_atom_site_fract_y
_atom_site_fract_z
_atom_site_U_iso_or_equiv
_atom_site_adp_type
_atom_site_occupancy
_atom_site_symmetry_multiplicity
_atom_site_calc_flag
_atom_site_refinement_flags
Fe Fe 0.27005(3) 0.66037(2) 0.76435(2) 0.01302(9) Uani 1 1 d .
O1 O 0.56201(16) 0.21188(14) 0.69442(12) 0.0243(2) Uani 1 1 d .
O2 O 0.25470(18) 0.22939(15) 0.95758(13) 0.0298(3) Uani 1 1 d .
N1 N 0.51666(19) 0.46216(17) 0.72530(14) 0.0216(3) Uani 1 1 d .
N2 N 0.28799(18) 0.50560(16) 0.97899(14) 0.0196(3) Uani 1 1 d .
C1 C 0.4461(2) 0.55292(19) 0.67503(16) 0.0171(3) Uani 1 1 d .
C2 C 0.5344(2) 0.73800(19) 0.72253(16) 0.0184(3) Uani 1 1 d .
H2 H 0.6472 0.8166 0.7913 0.022 Uiso 1 1 calc R
C3 C 0.4217(2) 0.7828(2) 0.64747(17) 0.0198(3) Uani 1 1 d .
H3 H 0.4471 0.8970 0.6568 0.024 Uiso 1 1 calc R
C4 C 0.2639(2) 0.6261(2) 0.55580(16) 0.0191(3) Uani 1 1 d .
H4 H 0.1664 0.6187 0.4939 0.023 Uiso 1 1 calc R
C5 C 0.2776(2) 0.48258(19) 0.57294(15) 0.0178(3) Uani 1 1 d .
H5 H 0.1914 0.3634 0.5256 0.021 Uiso 1 1 calc R
C6 C 0.2130(2) 0.59693(19) 0.93236(15) 0.0168(3) Uani 1 1 d .
C7 C 0.2988(2) 0.78207(19) 0.98189(16) 0.0186(3) Uani 1 1 d .
H7 H 0.4127 0.8607 1.0493 0.022 Uiso 1 1 calc R
C8 C 0.1815(2) 0.82710(19) 0.91119(16) 0.0203(3) Uani 1 1 d .
H8 H 0.2033 0.9418 0.9240 0.024 Uiso 1 1 calc R
C9 C 0.0255(2) 0.6701(2) 0.81779(17) 0.0200(3) Uani 1 1 d .
H9 H -0.0737 0.6626 0.7575 0.024 Uiso 1 1 calc R
C10 C 0.0444(2) 0.52645(19) 0.83068(16) 0.0185(3) Uani 1 1 d .
H10 H -0.0394 0.4067 0.7810 0.022 Uiso 1 1 calc R
C11 C 0.5328(2) 0.33142(19) 0.70218(15) 0.0179(3) Uani 1 1 d .
C12 C 0.2628(2) 0.3624(2) 0.96250(16) 0.0200(3) Uani 1 1 d .
C97 C 0.8470(2) 0.0392(2) 0.52328(18) 0.0241(3) Uani 1 1 d .
H97 H 0.7424 0.0660 0.5391 0.029 Uiso 1 1 calc R
C98 C 0.8975(2) 0.0042(2) 0.39052(18) 0.0246(3) Uani 1 1 d .
H98 H 0.8275 0.0071 0.3157 0.029 Uiso 1 1 calc R
C99 C 1.0510(2) -0.03495(19) 0.36785(17) 0.0230(3) Uani 1 1 d .
H99 H 1.0858 -0.0588 0.2774 0.028 Uiso 1 1 calc R

loop_
_atom_site_aniso_label
_atom_site_aniso_U_11
_atom_site_aniso_U_22
_atom_site_aniso_U_33
_atom_site_aniso_U_23
_atom_site_aniso_U_13
_atom_site_aniso_U_12
Fe 0.01467(13) 0.01469(12) 0.01347(13) 0.00868(9) 0.00739(9) 0.00691(9)
O1 0.0288(6) 0.0208(5) 0.0279(6) 0.0114(5) 0.0076(5) 0.0135(5)
O2 0.0419(7) 0.0209(5) 0.0297(6) 0.0118(5) 0.0049(5) 0.0154(5)
N1 0.0278(7) 0.0245(6) 0.0209(7) 0.0115(5) 0.0095(5) 0.0171(5)
N2 0.0240(6) 0.0220(6) 0.0196(6) 0.0133(5) 0.0091(5) 0.0116(5)
C1 0.0199(7) 0.0216(7) 0.0175(7) 0.0116(6) 0.0111(6) 0.0126(6)
C2 0.0170(7) 0.0204(7) 0.0199(7) 0.0111(6) 0.0098(6) 0.0069(6)
C3 0.0221(7) 0.0224(7) 0.0221(8) 0.0154(6) 0.0132(6) 0.0101(6)
C4 0.0222(7) 0.0259(7) 0.0153(7) 0.0125(6) 0.0088(6) 0.0123(6)
C5 0.0215(7) 0.0193(7) 0.0135(7) 0.0070(6) 0.0085(6) 0.0089(6)
C6 0.0206(7) 0.0217(7) 0.0163(7) 0.0128(6) 0.0114(6) 0.0117(6)
C7 0.0227(7) 0.0197(7) 0.0155(7) 0.0086(6) 0.0086(6) 0.0094(6)
C8 0.0271(8) 0.0209(7) 0.0202(7) 0.0107(6) 0.0132(6) 0.0148(6)
C9 0.0192(7) 0.0276(7) 0.0212(7) 0.0138(6) 0.0114(6) 0.0137(6)
C10 0.0180(7) 0.0212(7) 0.0203(7) 0.0120(6) 0.0113(6) 0.0085(6)
C11 0.0160(7) 0.0220(7) 0.0165(7) 0.0095(6) 0.0068(5) 0.0071(6)
C12 0.0235(7) 0.0237(7) 0.0148(7) 0.0096(6) 0.0068(6) 0.0104(6)
C97 0.0189(7) 0.0226(7) 0.0299(9) 0.0091(6) 0.0074(6) 0.0096(6)
C98 0.0254(8) 0.0242(7) 0.0251(8) 0.0119(6) 0.0047(6) 0.0100(6)
C99 0.0225(8) 0.0209(7) 0.0223(8) 0.0085(6) 0.0092(6) 0.0060(6)

loop_
_atom_type_symbol
_atom_type_description
_atom_type_scat_dispersion_real
_atom_type_scat_dispersion_imag
_atom_type_scat_source
C C 0.0181 0.0091 'International Tables Vol C Tables 4.2.6.8 and 6.1.1.4'
H H 0.0000 0.0000 'International Tables Vol C Tables 4.2.6.8 and 6.1.1.4'
N N 0.0311 0.0180 'International Tables Vol C Tables 4.2.6.8 and 6.1.1.4'
O O 0.0492 0.0322 'International Tables Vol C Tables 4.2.6.8 and 6.1.1.4'
Fe Fe -1.1336 3.1974 'International Tables Vol C Tables 4.2.6.8 and 6.1.1.4'

loop_
_geom_angle_atom_site_label_1
_geom_angle_atom_site_label_2
_geom_angle_atom_site_label_3
_geom_angle
_geom_angle_site_symmetry_1
C6 Fe C10 40.98(6) .
C6 Fe C1 106.20(6) .
C10 Fe C1 121.34(6) .
C6 Fe C9 68.45(6) .
C10 Fe C9 40.87(6) .
C1 Fe C9 158.25(7) .
C6 Fe C2 121.61(6) .
C10 Fe C2 157.56(6) .
C1 Fe C2 40.84(6) .
C9 Fe C2 159.97(6) .
C6 Fe C4 158.39(6) .
C10 Fe C4 122.67(6) .
C1 Fe C4 68.22(6) .
C9 Fe C4 108.55(6) .
C2 Fe C4 68.71(6) .
C6 Fe C5 121.38(6) .
C10 Fe C5 105.84(6) .
C1 Fe C5 40.86(6) .
C9 Fe C5 122.53(6) .
C2 Fe C5 69.23(6) .
C4 Fe C5 40.80(6) .
C6 Fe C3 158.52(7) .
C10 Fe C3 159.77(7) .
C1 Fe C3 68.21(6) .
C9 Fe C3 124.36(6) .
C2 Fe C3 40.67(6) .
C4 Fe C3 40.78(6) .
C5 Fe C3 68.86(6) .
C6 Fe C7 40.82(6) .
C10 Fe C7 69.15(6) .
C1 Fe C7 121.92(6) .
C9 Fe C7 68.68(6) .
C2 Fe C7 106.69(6) .
C4 Fe C7 159.89(6) .
C5 Fe C7 157.74(6) .
C3 Fe C7 123.15(6) .
C6 Fe C8 68.19(6) .
C10 Fe C8 68.72(6) .
C1 Fe C8 158.80(7) .
C9 Fe C8 40.70(6) .
C2 Fe C8 123.30(6) .
C4 Fe C8 124.43(6) .
C5 Fe C8 159.63(7) .
C3 Fe C8 109.09(6) .
C7 Fe C8 40.56(6) .
C11 N1 C1 147.90(15) .
C12 N2 C6 142.54(15) .
N1 C1 C2 123.50(14) .
N1 C1 C5 127.33(14) .
C2 C1 C5 109.16(13) .
N1 C1 Fe 125.73(10) .
C2 C1 Fe 69.76(8) .
C5 C1 Fe 69.79(8) .
C3 C2 C1 107.23(14) .
C3 C2 Fe 69.81(8) .
C1 C2 Fe 69.40(8) .
C2 C3 C4 108.23(13) .
C2 C3 Fe 69.52(8) .
C4 C3 Fe 69.47(8) .
C5 C4 C3 108.52(13) .
C5 C4 Fe 69.64(8) .
C3 C4 Fe 69.75(8) .
C4 C5 C1 106.85(13) .
C4 C5 Fe 69.55(8) .
C1 C5 Fe 69.34(8) .
N2 C6 C7 123.46(14) .
N2 C6 C10 127.41(13) .
C7 C6 C10 109.14(13) .
N2 C6 Fe 125.87(10) .
C7 C6 Fe 70.29(8) .
C10 C6 Fe 69.83(8) .
C8 C7 C6 107.19(14) .
C8 C7 Fe 69.93(8) .
C6 C7 Fe 68.89(8) .
C7 C8 C9 108.34(13) .
C7 C8 Fe 69.51(8) .
C9 C8 Fe 69.24(8) .
C8 C9 C10 108.29(13) .
C8 C9 Fe 70.06(8) .
C10 C9 Fe 69.39(8) .
C6 C10 C9 107.04(13) .
C6 C10 Fe 69.19(8) .
C9 C10 Fe 69.74(8) .
O1 C11 N1 172.33(17) .
O2 C12 N2 172.82(18) .
C99 C97 C98 120.08(15) 2_756
C99 C98 C97 119.74(16) .
C97 C99 C98 120.18(15) 2_756

loop_
_geom_bond_atom_site_label_1
_geom_bond_atom_site_label_2
_geom_bond_distance
_geom_bond_site_symmetry_2
Fe C6 2.0365(14) .
Fe C10 2.0451(14) .
Fe C1 2.0458(14) .
Fe C9 2.0497(15) .
Fe C2 2.0505(14) .
Fe C4 2.0506(14) .
Fe C5 2.0518(14) .
Fe C3 2.0543(14) .
Fe C7 2.0551(15) .
Fe C8 2.0607(14) .
O1 C11 1.1751(18) .
O2 C12 1.1739(19) .
N1 C11 1.185(2) .
N1 C1 1.3880(19) .
N2 C12 1.189(2) .
N2 C6 1.3935(19) .
C1 C2 1.429(2) .
C1 C5 1.430(2) .
C2 C3 1.427(2) .
C3 C4 1.430(2) .
C4 C5 1.430(2) .
C6 C7 1.427(2) .
C6 C10 1.429(2) .
C7 C8 1.427(2) .
C8 C9 1.429(2) .
C9 C10 1.430(2) .
C97 C99 1.384(2) 2_756
C97 C98 1.392(2) .
C98 C99 1.392(2) .
C99 C97 1.384(2) 2_756

loop_
_geom_hbond_atom_site_label_D
_geom_hbond_atom_site_label_H
_geom_hbond_atom_site_label_A
_geom_hbond_distance_DH
_geom_hbond_distance_HA
_geom_hbond_distance_DA
_geom_hbond_angle_DHA
_geom_hbond_site_symmetry_A
C97 H97 O1 0.95 2.52 3.3955(19) 153.2 .
C3 H3 O1 0.95 2.53 3.4728(18) 171.9 1_565
C8 H8 O2 0.95 2.38 3.3340(18) 179.3 1_565

loop_
_geom_torsion_atom_site_label_1
_geom_torsion_atom_site_label_2
_geom_torsion_atom_site_label_3
_geom_torsion_atom_site_label_4
_geom_torsion
_geom_torsion_site_symmetry_1
_geom_torsion_site_symmetry_4
C11 N1 C1 C2 -149.4(2) . .
C11 N1 C1 C5 31.9(3) . .
C11 N1 C1 Fe 122.6(2) . .
C6 Fe C1 N1 -2.55(15) . .
C10 Fe C1 N1 -44.52(16) . .
C9 Fe C1 N1 -74.8(2) . .
C2 Fe C1 N1 117.35(17) . .
C4 Fe C1 N1 -160.45(15) . .
C5 Fe C1 N1 -122.08(17) . .
C3 Fe C1 N1 155.48(15) . .
C7 Fe C1 N1 39.07(16) . .
C8 Fe C1 N1 68.7(2) . .
C6 Fe C1 C2 -119.90(9) . .
C10 Fe C1 C2 -161.87(9) . .
C9 Fe C1 C2 167.80(14) . .
C4 Fe C1 C2 82.21(9) . .
C5 Fe C1 C2 120.57(12) . .
C3 Fe C1 C2 38.13(9) . .
C7 Fe C1 C2 -78.28(10) . .
C8 Fe C1 C2 -48.62(19) . .
C6 Fe C1 C5 119.53(9) . .
C10 Fe C1 C5 77.56(10) . .
C9 Fe C1 C5 47.23(19) . .
C2 Fe C1 C5 -120.57(12) . .
C4 Fe C1 C5 -38.36(8) . .
C3 Fe C1 C5 -82.44(9) . .
C7 Fe C1 C5 161.16(8) . .
C8 Fe C1 C5 -169.19(14) . .
N1 C1 C2 C3 -179.98(12) . .
C5 C1 C2 C3 -1.02(16) . .
Fe C1 C2 C3 -59.83(10) . .
N1 C1 C2 Fe -120.15(14) . .
C5 C1 C2 Fe 58.81(10) . .
C6 Fe C2 C3 -163.80(9) . .
C10 Fe C2 C3 162.52(15) . .
C1 Fe C2 C3 118.38(13) . .
C9 Fe C2 C3 -48.4(2) . .
C4 Fe C2 C3 37.48(9) . .
C5 Fe C2 C3 81.34(9) . .
C7 Fe C2 C3 -121.80(9) . .
C8 Fe C2 C3 -80.56(10) . .
C6 Fe C2 C1 77.82(10) . .
C10 Fe C2 C1 44.14(19) . .
C9 Fe C2 C1 -166.78(16) . .
C4 Fe C2 C1 -80.90(9) . .
C5 Fe C2 C1 -37.05(9) . .
C3 Fe C2 C1 -118.38(13) . .
C7 Fe C2 C1 119.82(9) . .
C8 Fe C2 C1 161.06(9) . .
C1 C2 C3 C4 0.71(16) . .
Fe C2 C3 C4 -58.86(10) . .
C1 C2 C3 Fe 59.57(9) . .
C6 Fe C3 C2 40.45(19) . .
C10 Fe C3 C2 -160.63(15) . .
C1 Fe C3 C2 -38.29(9) . .
C9 Fe C3 C2 161.93(9) . .
C4 Fe C3 C2 -119.76(12) . .
C5 Fe C3 C2 -82.34(9) . .
C7 Fe C3 C2 76.49(10) . .
C8 Fe C3 C2 119.25(9) . .
C6 Fe C3 C4 160.21(14) . .
C10 Fe C3 C4 -40.9(2) . .
C1 Fe C3 C4 81.47(9) . .
C9 Fe C3 C4 -78.31(10) . .
C2 Fe C3 C4 119.76(12) . .
C5 Fe C3 C4 37.42(8) . .
C7 Fe C3 C4 -163.75(8) . .
C8 Fe C3 C4 -120.98(9) . .
C2 C3 C4 C5 -0.14(16) . .
Fe C3 C4 C5 -59.03(10) . .
C2 C3 C4 Fe 58.89(10) . .
C6 Fe C4 C5 -40.47(19) . .
C10 Fe C4 C5 -75.73(10) . .
C1 Fe C4 C5 38.42(9) . .
C9 Fe C4 C5 -118.64(9) . .
C2 Fe C4 C5 82.47(9) . .
C3 Fe C4 C5 119.86(12) . .
C7 Fe C4 C5 162.83(16) . .
C8 Fe C4 C5 -160.95(9) . .
C6 Fe C4 C3 -160.33(14) . .
C10 Fe C4 C3 164.41(8) . .
C1 Fe C4 C3 -81.44(9) . .
C9 Fe C4 C3 121.50(9) . .
C2 Fe C4 C3 -37.39(8) . .
C5 Fe C4 C3 -119.86(12) . .
C7 Fe C4 C3 43.0(2) . .
C8 Fe C4 C3 79.18(10) . .
C3 C4 C5 C1 -0.48(15) . .
Fe C4 C5 C1 -59.58(10) . .
C3 C4 C5 Fe 59.10(10) . .
N1 C1 C5 C4 179.84(13) . .
C2 C1 C5 C4 0.93(16) . .
Fe C1 C5 C4 59.72(9) . .
N1 C1 C5 Fe 120.12(15) . .
C2 C1 C5 Fe -58.78(10) . .
C6 Fe C5 C4 163.74(9) . .
C10 Fe C5 C4 122.00(9) . .
C1 Fe C5 C4 -118.11(12) . .
C9 Fe C5 C4 80.71(10) . .
C2 Fe C5 C4 -81.09(9) . .
C3 Fe C5 C4 -37.40(9) . .
C7 Fe C5 C4 -164.47(14) . .
C8 Fe C5 C4 50.65(19) . .
C6 Fe C5 C1 -78.15(10) . .
C10 Fe C5 C1 -119.89(9) . .
C9 Fe C5 C1 -161.18(8) . .
C2 Fe C5 C1 37.03(8) . .
C4 Fe C5 C1 118.11(12) . .
C3 Fe C5 C1 80.72(9) . .
C7 Fe C5 C1 -46.35(19) . .
C8 Fe C5 C1 168.76(14) . .
C12 N2 C6 C7 -177.96(18) . .
C12 N2 C6 C10 1.8(3) . .
C12 N2 C6 Fe -89.2(2) . .
C10 Fe C6 N2 122.21(17) . .
C1 Fe C6 N2 2.78(15) . .
C9 Fe C6 N2 160.47(15) . .
C2 Fe C6 N2 -38.95(16) . .
C4 Fe C6 N2 74.4(2) . .
C5 Fe C6 N2 44.60(16) . .
C3 Fe C6 N2 -68.7(2) . .
C7 Fe C6 N2 -117.62(17) . .
C8 Fe C6 N2 -155.58(15) . .
C10 Fe C6 C7 -120.17(12) . .
C1 Fe C6 C7 120.40(9) . .
C9 Fe C6 C7 -81.91(10) . .
C2 Fe C6 C7 78.67(10) . .
C4 Fe C6 C7 -167.99(14) . .
C5 Fe C6 C7 162.22(9) . .
C3 Fe C6 C7 48.90(19) . .
C8 Fe C6 C7 -37.95(9) . .
C1 Fe C6 C10 -119.43(9) . .
C9 Fe C6 C10 38.26(8) . .
C2 Fe C6 C10 -161.17(8) . .
C4 Fe C6 C10 -47.83(19) . .
C5 Fe C6 C10 -77.61(10) . .
C3 Fe C6 C10 169.06(14) . .
C7 Fe C6 C10 120.17(12) . .
C8 Fe C6 C10 82.21(9) . .
N2 C6 C7 C8 -179.69(12) . .
C10 C6 C7 C8 0.49(16) . .
Fe C6 C7 C8 59.70(10) . .
N2 C6 C7 Fe 120.62(13) . .
C10 C6 C7 Fe -59.21(10) . .
C6 Fe C7 C8 -118.58(13) . .
C10 Fe C7 C8 -81.24(9) . .
C1 Fe C7 C8 164.03(9) . .
C9 Fe C7 C8 -37.29(9) . .
C2 Fe C7 C8 122.08(9) . .
C4 Fe C7 C8 48.5(2) . .
C5 Fe C7 C8 -162.07(14) . .
C3 Fe C7 C8 80.66(10) . .
C10 Fe C7 C6 37.35(9) . .
C1 Fe C7 C6 -77.39(10) . .
C9 Fe C7 C6 81.29(9) . .
C2 Fe C7 C6 -119.34(9) . .
C4 Fe C7 C6 167.12(15) . .
C5 Fe C7 C6 -43.48(19) . .
C3 Fe C7 C6 -160.76(9) . .
C8 Fe C7 C6 118.58(13) . .
C6 C7 C8 C9 -0.54(16) . .
Fe C7 C8 C9 58.50(10) . .
C6 C7 C8 Fe -59.04(10) . .
C6 Fe C8 C7 38.19(9) . .
C10 Fe C8 C7 82.40(9) . .
C1 Fe C8 C7 -40.23(19) . .
C9 Fe C8 C7 120.05(12) . .
C2 Fe C8 C7 -76.18(10) . .
C4 Fe C8 C7 -161.80(9) . .
C5 Fe C8 C7 160.42(15) . .
C3 Fe C8 C7 -119.04(9) . .
C6 Fe C8 C9 -81.86(9) . .
C10 Fe C8 C9 -37.66(9) . .
C1 Fe C8 C9 -160.28(14) . .
C2 Fe C8 C9 163.77(9) . .
C4 Fe C8 C9 78.15(10) . .
C5 Fe C8 C9 40.4(2) . .
C3 Fe C8 C9 120.90(9) . .
C7 Fe C8 C9 -120.05(12) . .
C7 C8 C9 C10 0.39(16) . .
Fe C8 C9 C10 59.06(10) . .
C7 C8 C9 Fe -58.67(10) . .
C6 Fe C9 C8 81.18(9) . .
C10 Fe C9 C8 119.54(13) . .
C1 Fe C9 C8 160.78(14) . .
C2 Fe C9 C8 -43.0(2) . .
C4 Fe C9 C8 -121.63(9) . .
C5 Fe C9 C8 -164.49(8) . .
C3 Fe C9 C8 -79.20(11) . .
C7 Fe C9 C8 37.17(9) . .
C6 Fe C9 C10 -38.36(9) . .
C1 Fe C9 C10 41.2(2) . .
C2 Fe C9 C10 -162.55(16) . .
C4 Fe C9 C10 118.83(9) . .
C5 Fe C9 C10 75.97(10) . .
C3 Fe C9 C10 161.26(9) . .
C7 Fe C9 C10 -82.37(10) . .
C8 Fe C9 C10 -119.54(13) . .
N2 C6 C10 C9 179.93(13) . .
C7 C6 C10 C9 -0.25(15) . .
Fe C6 C10 C9 -59.74(9) . .
N2 C6 C10 Fe -120.33(14) . .
C7 C6 C10 Fe 59.49(10) . .
C8 C9 C10 C6 -0.09(16) . .
Fe C9 C10 C6 59.39(9) . .
C8 C9 C10 Fe -59.47(10) . .
C1 Fe C10 C6 78.29(10) . .
C9 Fe C10 C6 -118.33(12) . .
C2 Fe C10 C6 46.07(19) . .
C4 Fe C10 C6 161.08(8) . .
C5 Fe C10 C6 119.91(9) . .
C3 Fe C10 C6 -168.41(15) . .
C7 Fe C10 C6 -37.21(8) . .
C8 Fe C10 C6 -80.82(9) . .
C6 Fe C10 C9 118.33(12) . .
C1 Fe C10 C9 -163.38(9) . .
C2 Fe C10 C9 164.40(15) . .
C4 Fe C10 C9 -80.59(10) . .
C5 Fe C10 C9 -121.76(9) . .
C3 Fe C10 C9 -50.1(2) . .
C7 Fe C10 C9 81.12(10) . .
C8 Fe C10 C9 37.51(9) . .
C1 N1 C11 O1 174.4(10) . .
C6 N2 C12 O2 -177.3(12) . .
C99 C97 C98 C99 0.0(3) 2_756 .
C97 C98 C99 C97 0.0(3) . 2_756
